data_4318112
loop_
_publ_author_name
'Hong-Cai Zhou'
'Weiping Su'
'Catalina Achim'
'P. Venkateswara Rao'
'R. H. Holm'

_publ_contact_author_email
;
holm@chemistry.harvard.edu
;
_publ_section_title
;
 High-Nuclearity Sulfide-Rich Molybdenum-Iron-Sulfur Clusters:
 Reevaluation and Extension
;
_journal_name_full 'Inorganic Chemistry'
_journal_page_first 3191
_journal_page_last 3201
_journal_paper_doi 10.1021/ic0201250
_journal_volume 41
_journal_year 2002
_chemical_formula_moiety '(NEt4)3(Mo2Fe4S9(edt)2), 2(C3H7NO)'
_chemical_formula_sum 'C34 H82 Fe4 Mo2 N5 O2 S13'
_chemical_formula_weight 1425.11
_chemical_melting_point ?
_chemical_name_common none
_chemical_name_systematic
;
  Tris(tetraethylammonium) bis(ethanedithiolato)-(mu-4-sulfido)
-bis(mu-3-dulfido)-hexakis(mu-2-sulfido)-tetra-iron-di-molybdenum
dimethylformamide solvate
;
_space_group_IT_number 15
_symmetry_cell_setting monoclinic
_symmetry_space_group_name_Hall '-C 2yc'
_symmetry_space_group_name_H-M 'C 1 2/c 1'
_atom_sites_solution_hydrogens geom
_atom_sites_solution_primary direct
_atom_sites_solution_secondary difmap
_audit_creation_method SHELXL-97
_cell_angle_alpha 90.00
_cell_angle_beta 98.833(4)
_cell_angle_gamma 90.00
_cell_formula_units_Z 4
_cell_length_a 10.520(2)
_cell_length_b 17.153(4)
_cell_length_c 32.639(7)
_cell_measurement_reflns_used 997
_cell_measurement_temperature 213(2)
_cell_measurement_theta_max 27.9
_cell_measurement_theta_min 2.8
_cell_volume 5820(2)
_computing_cell_refinement 'Bruker XSCANS'
_computing_data_collection 'Bruker XSCANS'
_computing_data_reduction 'Bruker SHELXTL'
_computing_molecular_graphics 'Bruker SHELXTL'
_computing_publication_material 'Bruker SHELXTL'
_computing_structure_refinement 'SHELXL-97 (Sheldrick, 1997)'
_computing_structure_solution 'SHELXS-97 (Sheldrick, 1990)'
_diffrn_ambient_temperature 213(2)
_diffrn_measured_fraction_theta_full 0.996
_diffrn_measured_fraction_theta_max 0.996
_diffrn_measurement_device_type 'Bruker P4'
_diffrn_measurement_method '\w scans'
_diffrn_radiation_monochromator graphite
_diffrn_radiation_source 'fine-focus sealed tube'
_diffrn_radiation_type MoK\a
_diffrn_radiation_wavelength 0.71073
_diffrn_reflns_av_R_equivalents 0.0341
_diffrn_reflns_av_sigmaI/netI 0.0283
_diffrn_reflns_limit_h_max 11
_diffrn_reflns_limit_h_min -10
_diffrn_reflns_limit_k_max 18
_diffrn_reflns_limit_k_min -17
_diffrn_reflns_limit_l_max 35
_diffrn_reflns_limit_l_min -35
_diffrn_reflns_number 12272
_diffrn_reflns_theta_full 22.50
_diffrn_reflns_theta_max 22.50
_diffrn_reflns_theta_min 1.26
_diffrn_standards_decay_% none
_exptl_absorpt_coefficient_mu 1.889
_exptl_absorpt_correction_T_max 0.91
_exptl_absorpt_correction_T_min 0.61
_exptl_absorpt_correction_type SADABS
_exptl_absorpt_process_details none
_exptl_crystal_colour black
_exptl_crystal_density_diffrn 1.627
_exptl_crystal_density_meas ?
_exptl_crystal_density_method 'not measured'
_exptl_crystal_description plate
_exptl_crystal_F_000 2932
_exptl_crystal_size_max 0.42
_exptl_crystal_size_mid 0.22
_exptl_crystal_size_min 0.04
_refine_diff_density_max 1.462
_refine_diff_density_min -1.176
_refine_diff_density_rms 0.179
_refine_ls_extinction_method none
_refine_ls_goodness_of_fit_ref 1.217
_refine_ls_hydrogen_treatment mixed
_refine_ls_matrix_type full
_refine_ls_number_parameters 298
_refine_ls_number_reflns 3798
_refine_ls_number_restraints 14
_refine_ls_restrained_S_all 1.214
_refine_ls_R_factor_all 0.0962
_refine_ls_R_factor_gt 0.0889
_refine_ls_shift/su_max 0.368
_refine_ls_shift/su_mean 0.015
_refine_ls_structure_factor_coef Fsqd
_refine_ls_weighting_details 'calc w=1/[\s^2^(Fo^2^)+(0.0387P)^2^+321.1905P] where P=(Fo^2^+2Fc^2^)/3'
_refine_ls_weighting_scheme calc
_refine_ls_wR_factor_gt 0.2150
_refine_ls_wR_factor_ref 0.2186
_reflns_number_gt 3357
_reflns_number_total 3798
_reflns_threshold_expression >2sigma(I)
_cod_data_source_file ic0201250_5.cif
_cod_data_source_block (Et4N)3[5].2DMF
_cod_depositor_comments
;
The following automatic conversions were performed:

'_chemical_melting_point' value 'not measured' was changed to '?' -
the value is undefined or not given.

Automatic conversion script
Id: cif_fix_values 1569 2011-02-09 13:29:24Z adriana 

The following automatic conversions were performed:

'_exptl_crystal_density_meas' value 'none' was changed to '?' - the
value is perceived as not measured.

Automatic conversion script
Id: cif_fix_values 3008 2015-01-20 13:52:24Z robertas 
;
_cod_database_code 4318112

loop_
_symmetry_equiv_pos_as_xyz
'x, y, z'
'-x, y, -z+1/2'
'x+1/2, y+1/2, z'
'-x+1/2, y+1/2, -z+1/2'
'-x, -y, -z'
'x, -y, z-1/2'
'-x+1/2, -y+1/2, -z'
'x+1/2, -y+1/2, z-1/2'

loop_
_atom_site_label
_atom_site_type_symbol
_atom_site_fract_x
_atom_site_fract_y
_atom_site_fract_z
_atom_site_U_iso_or_equiv
_atom_site_adp_type
_atom_site_occupancy
_atom_site_symmetry_multiplicity
_atom_site_calc_flag
_atom_site_refinement_flags
_atom_site_disorder_assembly
_atom_site_disorder_group
Mo1 Mo 0.42706(13) 0.15330(7) 0.13448(4) 0.0357(4) Uani 1 1 d . . .
Fe1 Fe 0.6007(2) 0.14865(13) 0.20585(6) 0.0387(6) Uani 1 1 d . . .
Fe2 Fe 0.3468(2) 0.14811(13) 0.21039(6) 0.0386(6) Uani 1 1 d . . .
S1 S 0.3720(5) 0.0406(3) 0.09357(15) 0.0641(13) Uani 1 1 d . . .
S2 S 0.4038(5) 0.2161(3) 0.06640(13) 0.0558(12) Uani 1 1 d . . .
S3 S 0.2628(4) 0.2190(2) 0.15452(12) 0.0429(10) Uani 1 1 d . . .
S4 S 0.5000 0.2264(3) 0.2500 0.0333(11) Uani 1 2 d S . .
S5 S 0.4597(4) 0.0528(2) 0.18504(12) 0.0451(10) Uani 1 1 d . . .
S6 S 0.6155(4) 0.2196(3) 0.14928(12) 0.0474(10) Uani 1 1 d . . .
S7 S 0.7764(4) 0.1064(3) 0.24500(13) 0.0485(11) Uani 1 1 d . . .
C1 C 0.344(2) 0.0725(12) 0.0395(6) 0.080(6) Uani 1 1 d . . .
H1A H 0.4251 0.0718 0.0284 0.096 Uiso 1 1 calc R . .
H1B H 0.2846 0.0360 0.0231 0.096 Uiso 1 1 calc R . .
C2 C 0.289(2) 0.1518(11) 0.0353(6) 0.071(5) Uani 1 1 d . . .
H2A H 0.2055 0.1532 0.0454 0.085 Uiso 1 1 calc R . .
H2B H 0.2753 0.1682 0.0062 0.085 Uiso 1 1 calc R . .
N1 N 0.0000 0.3404(10) 0.2500 0.043(4) Uani 1 2 d S . .
C112 C -0.0253(18) 0.2874(9) 0.2127(5) 0.052(4) Uani 1 1 d . . .
H11A H 0.0511 0.2550 0.2119 0.062 Uiso 1 1 calc R . .
H11B H -0.0966 0.2525 0.2161 0.062 Uiso 1 1 calc R . .
C102 C 0.1121(16) 0.3945(9) 0.2466(6) 0.050(4) Uani 1 1 d . . .
H10A H 0.0878 0.4288 0.2227 0.060 Uiso 1 1 calc R . .
H10B H 0.1261 0.4276 0.2714 0.060 Uiso 1 1 calc R . .
C111 C -0.057(2) 0.3290(10) 0.1717(6) 0.068(6) Uani 1 1 d . . .
H11C H -0.0725 0.2910 0.1495 0.103 Uiso 1 1 calc R . .
H11D H 0.0137 0.3625 0.1675 0.103 Uiso 1 1 calc R . .
H11E H -0.1343 0.3603 0.1718 0.103 Uiso 1 1 calc R . .
C101 C 0.2362(18) 0.3562(11) 0.2422(7) 0.072(6) Uani 1 1 d . . .
H10C H 0.3010 0.3957 0.2403 0.107 Uiso 1 1 calc R . .
H10D H 0.2250 0.3245 0.2173 0.107 Uiso 1 1 calc R . .
H10E H 0.2636 0.3235 0.2662 0.107 Uiso 1 1 calc R . .
N2 N -0.0884(13) -0.0196(7) 0.1175(4) 0.046(3) Uani 1 1 d . . .
O1 O -0.267(3) 0.389(2) -0.0129(11) 0.088(11) Uiso 0.44(2) 1 d PD A 1
N1S N -0.138(3) 0.312(2) 0.0317(9) 0.059(9) Uani 0.44(2) 1 d PDU A 1
C1S C -0.228(5) 0.330(4) 0.0592(19) 0.058(17) Uiso 0.44(2) 1 d PD A 1
H1SA H -0.2055 0.3006 0.0847 0.088 Uiso 0.44(2) 1 calc PR A 1
H1SB H -0.3140 0.3155 0.0462 0.088 Uiso 0.44(2) 1 calc PR A 1
H1SC H -0.2251 0.3852 0.0653 0.088 Uiso 0.44(2) 1 calc PR A 1
C2S C -0.031(4) 0.275(4) 0.0393(18) 0.054(15) Uani 0.44(2) 1 d PD A 1
H2SA H -0.0019 0.2618 0.0133 0.081 Uiso 0.44(2) 1 calc PR A 1
H2SB H -0.0417 0.2283 0.0548 0.081 Uiso 0.44(2) 1 calc PR A 1
H2SC H 0.0332 0.3085 0.0554 0.081 Uiso 0.44(2) 1 calc PR A 1
C3S C -0.166(4) 0.350(2) -0.0033(13) 0.074(14) Uani 0.44(2) 1 d PD A 1
H3SA H -0.1067 0.3475 -0.0222 0.088 Uiso 0.44(2) 1 calc PR A 1
O1' O -0.166(3) 0.1345(17) 0.0362(11) 0.106(11) Uiso 0.56(2) 1 d PD A 2
N1S' N -0.155(3) 0.2611(17) 0.0511(9) 0.065(8) Uani 0.56(2) 1 d PDU A 2
C1S' C -0.025(7) 0.251(4) 0.045(3) 0.12(4) Uiso 0.56(2) 1 d PD A 2
H1SD H 0.0195 0.3006 0.0478 0.175 Uiso 0.56(2) 1 calc PR A 2
H1SE H -0.0227 0.2302 0.0174 0.175 Uiso 0.56(2) 1 calc PR A 2
H1SF H 0.0179 0.2146 0.0654 0.175 Uiso 0.56(2) 1 calc PR A 2
C2S' C -0.208(7) 0.320(4) 0.0666(18) 0.14(4) Uani 0.56(2) 1 d PD A 2
H2SD H -0.2984 0.3088 0.0666 0.213 Uiso 0.56(2) 1 calc PR A 2
H2SE H -0.1992 0.3658 0.0500 0.213 Uiso 0.56(2) 1 calc PR A 2
H2SF H -0.1660 0.3286 0.0948 0.213 Uiso 0.56(2) 1 calc PR A 2
C3S' C -0.218(3) 0.195(2) 0.0466(9) 0.070(11) Uani 0.56(2) 1 d PD A 2
H3SB H -0.3042 0.1938 0.0511 0.084 Uiso 0.56(2) 1 calc PR A 2
C201 C 0.030(3) -0.0708(16) 0.1842(8) 0.121(10) Uani 1 1 d . . .
H20A H 0.0175 -0.0940 0.2104 0.182 Uiso 1 1 calc R . .
H20B H 0.0747 -0.0214 0.1894 0.182 Uiso 1 1 calc R . .
H20C H 0.0813 -0.1055 0.1699 0.182 Uiso 1 1 calc R . .
C202 C -0.092(2) -0.0580(13) 0.1591(7) 0.085(7) Uani 1 1 d . . .
H20D H -0.1444 -0.0255 0.1748 0.102 Uiso 1 1 calc R . .
H20E H -0.1358 -0.1084 0.1543 0.102 Uiso 1 1 calc R . .
C211 C -0.312(2) -0.0737(16) 0.0880(9) 0.107(9) Uani 1 1 d . . .
H21A H -0.3980 -0.0559 0.0765 0.161 Uiso 1 1 calc R . .
H21B H -0.3167 -0.1045 0.1127 0.161 Uiso 1 1 calc R . .
H21C H -0.2779 -0.1053 0.0677 0.161 Uiso 1 1 calc R . .
C212 C -0.2257(18) -0.0038(13) 0.0992(7) 0.078(6) Uani 1 1 d . . .
H21D H -0.2257 0.0275 0.0741 0.094 Uiso 1 1 calc R . .
H21E H -0.2641 0.0282 0.1190 0.094 Uiso 1 1 calc R . .
C221 C -0.024(2) -0.0530(16) 0.0487(6) 0.098(8) Uani 1 1 d . . .
H22A H 0.0173 -0.0935 0.0347 0.147 Uiso 1 1 calc R . .
H22B H 0.0240 -0.0048 0.0485 0.147 Uiso 1 1 calc R . .
H22C H -0.1111 -0.0451 0.0345 0.147 Uiso 1 1 calc R . .
C222 C -0.028(2) -0.0763(12) 0.0910(6) 0.074(6) Uani 1 1 d . . .
H22D H 0.0607 -0.0861 0.1044 0.089 Uiso 1 1 calc R . .
H22E H -0.0746 -0.1257 0.0905 0.089 Uiso 1 1 calc R . .
C231 C -0.054(2) 0.1182(13) 0.1482(8) 0.098(8) Uani 1 1 d . . .
H23A H -0.0002 0.1638 0.1474 0.148 Uiso 1 1 calc R . .
H23B H -0.0445 0.0983 0.1763 0.148 Uiso 1 1 calc R . .
H23C H -0.1433 0.1322 0.1391 0.148 Uiso 1 1 calc R . .
C232 C -0.0126(19) 0.0534(11) 0.1186(7) 0.073(6) Uani 1 1 d . . .
H23D H -0.0209 0.0746 0.0905 0.088 Uiso 1 1 calc R . .
H23E H 0.0783 0.0410 0.1276 0.088 Uiso 1 1 calc R . .

loop_
_atom_site_aniso_label
_atom_site_aniso_U_11
_atom_site_aniso_U_22
_atom_site_aniso_U_33
_atom_site_aniso_U_23
_atom_site_aniso_U_13
_atom_site_aniso_U_12
Mo1 0.0469(8) 0.0261(7) 0.0331(7) -0.0019(6) 0.0033(6) 0.0023(6)
Fe1 0.0416(12) 0.0358(12) 0.0383(12) 0.0002(10) 0.0048(9) 0.0031(10)
Fe2 0.0424(12) 0.0343(12) 0.0379(12) 0.0008(10) 0.0027(10) -0.0021(10)
S1 0.099(4) 0.034(2) 0.054(3) -0.008(2) -0.006(3) 0.005(2)
S2 0.085(3) 0.045(3) 0.035(2) 0.0034(19) 0.004(2) -0.004(2)
S3 0.048(2) 0.037(2) 0.042(2) 0.0023(18) 0.0035(18) 0.0099(18)
S4 0.040(3) 0.025(3) 0.035(3) 0.000 0.005(2) 0.000
S5 0.062(3) 0.027(2) 0.045(2) 0.0034(17) 0.0033(19) 0.0024(18)
S6 0.049(2) 0.052(3) 0.043(2) 0.0043(19) 0.0099(19) -0.008(2)
S7 0.042(2) 0.057(3) 0.046(2) -0.003(2) 0.0088(19) 0.012(2)
C1 0.119(18) 0.072(14) 0.046(11) -0.021(10) 0.003(11) 0.005(13)
C2 0.083(14) 0.064(12) 0.059(12) -0.002(10) -0.012(10) 0.009(11)
N1 0.055(11) 0.028(9) 0.047(11) 0.000 0.008(9) 0.000
C112 0.070(12) 0.034(9) 0.049(10) -0.001(8) 0.006(8) -0.011(8)
C102 0.057(10) 0.029(9) 0.063(11) -0.003(8) 0.006(9) 0.000(8)
C111 0.105(16) 0.032(10) 0.066(12) -0.011(9) 0.003(11) 0.005(10)
C101 0.060(12) 0.059(12) 0.096(15) -0.032(11) 0.013(11) -0.001(10)
N2 0.057(9) 0.037(7) 0.043(8) -0.001(6) 0.007(6) 0.004(6)
N1S 0.08(2) 0.07(2) 0.031(18) -0.011(16) 0.006(16) -0.01(2)
C2S 0.03(2) 0.07(4) 0.06(3) 0.01(3) 0.020(19) 0.00(2)
C3S 0.08(3) 0.05(3) 0.10(4) -0.01(3) 0.03(3) 0.00(2)
N1S' 0.08(2) 0.061(19) 0.046(18) -0.009(15) -0.007(15) -0.011(17)
C2S' 0.26(9) 0.10(4) 0.05(3) 0.02(3) -0.02(4) 0.06(5)
C3S' 0.05(2) 0.12(3) 0.040(19) 0.00(2) 0.007(15) 0.01(2)
C201 0.15(3) 0.090(19) 0.11(2) 0.010(16) -0.02(2) 0.016(18)
C202 0.098(17) 0.067(14) 0.086(16) 0.005(12) 0.002(14) -0.005(13)
C211 0.067(15) 0.12(2) 0.14(2) -0.026(18) 0.007(15) -0.022(15)
C212 0.055(12) 0.078(15) 0.106(17) -0.014(13) 0.028(12) 0.002(11)
C221 0.102(18) 0.13(2) 0.060(14) -0.048(14) 0.020(12) 0.014(16)
C222 0.091(15) 0.060(13) 0.067(13) -0.013(10) -0.004(11) 0.015(11)
C231 0.087(16) 0.082(16) 0.13(2) -0.064(15) 0.018(15) 0.023(13)
C232 0.062(12) 0.056(12) 0.112(17) 0.011(11) 0.042(12) -0.019(10)

loop_
_atom_type_symbol
_atom_type_description
_atom_type_scat_dispersion_real
_atom_type_scat_dispersion_imag
_atom_type_scat_source
C C 0.0033 0.0016 'International Tables Vol C Tables 4.2.6.8 and 6.1.1.4'
H H 0.0000 0.0000 'International Tables Vol C Tables 4.2.6.8 and 6.1.1.4'
N N 0.0061 0.0033 'International Tables Vol C Tables 4.2.6.8 and 6.1.1.4'
O O 0.0106 0.0060 'International Tables Vol C Tables 4.2.6.8 and 6.1.1.4'
S S 0.1246 0.1234 'International Tables Vol C Tables 4.2.6.8 and 6.1.1.4'
Fe Fe 0.3463 0.8444 'International Tables Vol C Tables 4.2.6.8 and 6.1.1.4'
Mo Mo -1.6832 0.6857 'International Tables Vol C Tables 4.2.6.8 and 6.1.1.4'

loop_
_geom_angle_atom_site_label_1
_geom_angle_atom_site_label_2
_geom_angle_atom_site_label_3
_geom_angle
_geom_angle_site_symmetry_1
_geom_angle_site_symmetry_3
_geom_angle_publ_flag
S3 Mo1 S6 111.91(16) . . ?
S3 Mo1 S1 116.18(18) . . ?
S6 Mo1 S1 131.12(19) . . ?
S3 Mo1 S5 101.41(15) . . ?
S6 Mo1 S5 100.78(15) . . ?
S1 Mo1 S5 78.23(15) . . ?
S3 Mo1 S2 93.98(16) . . ?
S6 Mo1 S2 86.29(16) . . ?
S1 Mo1 S2 82.29(16) . . ?
S5 Mo1 S2 159.07(15) . . ?
S3 Mo1 Fe1 102.14(12) . . ?
S6 Mo1 Fe1 52.11(11) . . ?
S1 Mo1 Fe1 122.02(13) . . ?
S5 Mo1 Fe1 51.67(11) . . ?
S2 Mo1 Fe1 138.39(13) . . ?
S3 Mo1 Fe2 52.72(11) . . ?
S6 Mo1 Fe2 101.77(12) . . ?
S1 Mo1 Fe2 113.61(15) . . ?
S5 Mo1 Fe2 51.65(11) . . ?
S2 Mo1 Fe2 146.49(13) . . ?
Fe1 Mo1 Fe2 59.08(7) . . ?
S7 Fe1 S6 119.96(18) . . ?
S7 Fe1 S5 112.97(18) . . ?
S6 Fe1 S5 105.95(17) . . ?
S7 Fe1 S4 104.49(14) . . ?
S6 Fe1 S4 107.14(17) . . ?
S5 Fe1 S4 105.29(15) . . ?
S7 Fe1 Fe2 135.80(15) . . ?
S6 Fe1 Fe2 104.03(14) . . ?
S5 Fe1 Fe2 53.23(12) . . ?
S4 Fe1 Fe2 54.62(8) . . ?
S7 Fe1 Fe2 52.38(12) . 2_655 ?
S6 Fe1 Fe2 143.82(15) . 2_655 ?
S5 Fe1 Fe2 109.00(14) . 2_655 ?
S4 Fe1 Fe2 54.51(8) . 2_655 ?
Fe2 Fe1 Fe2 89.69(9) . 2_655 ?
S7 Fe1 Mo1 153.65(15) . . ?
S6 Fe1 Mo1 53.30(12) . . ?
S5 Fe1 Mo1 55.96(11) . . ?
S4 Fe1 Mo1 101.68(8) . . ?
Fe2 Fe1 Mo1 60.59(7) . . ?
Fe2 Fe1 Mo1 150.23(10) 2_655 . ?
S7 Fe2 S5 113.72(18) 2_655 . ?
S7 Fe2 S3 120.65(18) 2_655 . ?
S5 Fe2 S3 104.94(16) . . ?
S7 Fe2 S4 104.27(14) 2_655 . ?
S5 Fe2 S4 105.29(15) . . ?
S3 Fe2 S4 106.84(16) . . ?
S7 Fe2 Fe1 136.26(15) 2_655 . ?
S5 Fe2 Fe1 53.12(13) . . ?
S3 Fe2 Fe1 102.85(14) . . ?
S4 Fe2 Fe1 54.73(8) . . ?
S7 Fe2 Fe1 52.05(13) 2_655 2_655 ?
S5 Fe2 Fe1 109.67(14) . 2_655 ?
S3 Fe2 Fe1 143.99(14) . 2_655 ?
S4 Fe2 Fe1 54.61(8) . 2_655 ?
Fe1 Fe2 Fe1 90.31(9) . 2_655 y
S7 Fe2 Mo1 154.05(15) 2_655 . ?
S5 Fe2 Mo1 55.81(11) . . ?
S3 Fe2 Mo1 52.29(11) . . ?
S4 Fe2 Mo1 101.55(8) . . ?
Fe1 Fe2 Mo1 60.33(7) . . ?
Fe1 Fe2 Mo1 150.56(10) 2_655 . ?
C1 S1 Mo1 106.8(7) . . ?
C2 S2 Mo1 101.8(7) . . ?
Mo1 S3 Fe2 74.99(13) . . ?
Fe2 S4 Fe2 109.6(2) . 2_655 ?
Fe2 S4 Fe1 70.65(12) . . ?
Fe2 S4 Fe1 70.88(12) 2_655 . ?
Fe2 S4 Fe1 70.88(12) . 2_655 ?
Fe2 S4 Fe1 70.65(12) 2_655 2_655 ?
Fe1 S4 Fe1 110.3(2) . 2_655 ?
Fe1 S5 Fe2 73.64(14) . . ?
Fe1 S5 Mo1 72.38(13) . . ?
Fe2 S5 Mo1 72.53(13) . . ?
Fe1 S6 Mo1 74.59(14) . . ?
Fe1 S7 Fe2 75.56(15) . 2_655 ?
C2 C1 S1 111.6(13) . . ?
C1 C2 S2 106.7(14) . . ?
C112 N1 C112 106.0(16) . 2 ?
C112 N1 C102 112.6(9) . 2 ?
C112 N1 C102 110.6(9) 2 2 ?
C112 N1 C102 110.6(9) . . ?
C112 N1 C102 112.6(9) 2 . ?
C102 N1 C102 104.6(15) 2 . ?
C111 C112 N1 114.7(13) . . ?
C101 C102 N1 116.1(13) . . ?
C232 N2 C212 109.8(14) . . ?
C232 N2 C222 106.6(14) . . ?
C212 N2 C222 110.8(14) . . ?
C232 N2 C202 115.7(15) . . ?
C212 N2 C202 106.2(15) . . ?
C222 N2 C202 107.8(14) . . ?
C3S N1S C2S 119(4) . . ?
C3S N1S C1S 112(4) . . ?
C2S N1S C1S 129(4) . . ?
O1 C3S N1S 123(3) . . ?
C3S' N1S' C2S' 118(4) . . ?
C3S' N1S' C1S' 111(4) . . ?
C2S' N1S' C1S' 129(4) . . ?
O1' C3S' N1S' 121(3) . . ?
C201 C202 N2 116(2) . . ?
N2 C212 C211 117.4(18) . . ?
C221 C222 N2 116.6(17) . . ?
N2 C232 C231 114.3(15) . . ?

loop_
_geom_bond_atom_site_label_1
_geom_bond_atom_site_label_2
_geom_bond_distance
_geom_bond_site_symmetry_2
_geom_bond_publ_flag
Mo1 S3 2.243(4) . y
Mo1 S6 2.272(4) . y
Mo1 S1 2.370(4) . y
Mo1 S5 2.375(4) . y
Mo1 S2 2.448(4) . y
Mo1 Fe1 2.732(2) . y
Mo1 Fe2 2.739(2) . y
Fe1 S7 2.202(5) . y
Fe1 S6 2.236(5) . y
Fe1 S5 2.248(5) . y
Fe1 S4 2.334(3) . y
Fe1 Fe2 2.697(3) . y
Fe1 Fe2 2.705(3) 2_655 y
Fe2 S7 2.212(4) 2_655 y
Fe2 S5 2.252(5) . y
Fe2 S3 2.256(4) . y
Fe2 S4 2.331(4) . y
Fe2 Fe1 2.705(3) 2_655 y
S1 C1 1.828(19) . y
S2 C2 1.826(19) . y
S4 Fe2 2.331(3) 2_655 y
S4 Fe1 2.334(3) 2_655 y
S7 Fe2 2.212(4) 2_655 y
C1 C2 1.48(3) . y
N1 C112 1.510(18) . ?
N1 C112 1.510(18) 2 ?
N1 C102 1.518(18) 2 ?
N1 C102 1.518(19) . ?
C112 C111 1.51(2) . ?
C102 C101 1.49(2) . ?
N2 C232 1.48(2) . ?
N2 C212 1.50(2) . ?
N2 C222 1.51(2) . ?
N2 C202 1.52(2) . ?
O1 C3S 1.25(3) . ?
N1S C3S 1.30(4) . ?
N1S C2S 1.29(6) . ?
N1S C1S 1.43(6) . ?
O1' C3S' 1.25(3) . ?
N1S' C3S' 1.31(4) . ?
N1S' C2S' 1.29(6) . ?
N1S' C1S' 1.43(6) . ?
C201 C202 1.43(3) . ?
C211 C212 1.52(3) . ?
C221 C222 1.44(3) . ?
C231 C232 1.58(3) . ?
